data_7114537
loop_
_publ_author_name
'Jetti, Ram K. R.'
'Thallapally, Praveen K.'
'Nangia, Ashwini'
'Lam, Chi-Keung'
'Mak, Thomas C. W.'

_publ_section_title
;
 2,4,6-Tris(4-nitrophenoxy)-1,3,5-triazine: a hexagonal host framework
 stabilised by the NO2-trimer supramolecular synthon
;
_journal_issue 9
_journal_name_full 'Chemical Communications'
_journal_page_first 952
_journal_paper_doi 10.1039/b200152g
_journal_year 2002
_chemical_formula_sum 'C75 H54 N18 O27'
_chemical_formula_weight 1639.36
_chemical_name_systematic
; 
2,4,6-Tris-(4-nitrophenoxy)-1,3,5-triazine, Hexamethylbenzene solvate
;
_space_group_IT_number 176
_symmetry_cell_setting hexagonal
_symmetry_space_group_name_Hall '-P 6c'
_symmetry_space_group_name_H-M 'P 63/m'
_atom_sites_solution_hydrogens geom
_atom_sites_solution_primary direct
_atom_sites_solution_secondary difmap
_audit_creation_method SHELXL-97
_cell_angle_alpha 90.00
_cell_angle_beta 90.00
_cell_angle_gamma 120.00
_cell_formula_units_Z 2
_cell_length_a 14.4433(8)
_cell_length_b 14.4433(8)
_cell_length_c 22.5930(18)
_cell_measurement_reflns_used 89
_cell_measurement_temperature 293(2)
_cell_measurement_theta_max 30
_cell_measurement_theta_min -30
_cell_volume 4081.7(5)
_computing_cell_refinement
;
SAINT-PLUS for WINDOWS NT Version 5.0, Bruker AXS, Inc., Madison, Wisconsin, 
USA (1997)
;
_computing_data_collection 'SMART for Windows NT, Bruker AXS, Inc., Madison, Wisconsin, USA (1997)'
_computing_data_reduction
;
SAINT-PLUS for WINDOWS NT Version 5.0, Bruker AXS, Inc., Madison, Wisconsin, 
USA (1997)
;
_computing_molecular_graphics 'ORTEPII (Johnson, 1976) and PLUTON (Spek, 1992)'
_computing_publication_material 'SHELXL-97 (Sheldrick, 1997)'
_computing_structure_refinement 'SHELXL-97 (Sheldrick, 1997)'
_computing_structure_solution 'SHELXS-97 (Sheldrick, 1990)'
_diffrn_ambient_temperature 293(2)
_diffrn_measured_fraction_theta_full 0.999
_diffrn_measured_fraction_theta_max 0.999
_diffrn_measurement_device_type 'Bruker SMART CCD 1000 diffractometer'
_diffrn_measurement_method 'Omega scan'
_diffrn_radiation_monochromator graphite
_diffrn_radiation_source 'fine-focus sealed tube'
_diffrn_radiation_type MoK\a
_diffrn_radiation_wavelength 0.71073
_diffrn_reflns_av_R_equivalents 0.0406
_diffrn_reflns_av_sigmaI/netI 0.0215
_diffrn_reflns_limit_h_max 17
_diffrn_reflns_limit_h_min -14
_diffrn_reflns_limit_k_max 14
_diffrn_reflns_limit_k_min -17
_diffrn_reflns_limit_l_max 27
_diffrn_reflns_limit_l_min -27
_diffrn_reflns_number 24677
_diffrn_reflns_theta_full 26.01
_diffrn_reflns_theta_max 26.01
_diffrn_reflns_theta_min 1.63
_exptl_absorpt_coefficient_mu 0.104
_exptl_crystal_colour 'pale yellow'
_exptl_crystal_density_diffrn 1.334
_exptl_crystal_density_meas ?
_exptl_crystal_density_method 'not measured'
_exptl_crystal_description 'hexagonal prism'
_exptl_crystal_F_000 1692
_exptl_crystal_size_max 0.45
_exptl_crystal_size_mid 0.44
_exptl_crystal_size_min 0.43
_refine_diff_density_max 0.570
_refine_diff_density_min -0.280
_refine_diff_density_rms 0.106
_refine_ls_extinction_coef 0.012(2)
_refine_ls_extinction_expression Fc^*^=kFc[1+0.001xFc^2^\l^3^/sin(2\q)]^-1/4^
_refine_ls_extinction_method SHELXL
_refine_ls_goodness_of_fit_ref 1.060
_refine_ls_hydrogen_treatment mixed
_refine_ls_matrix_type full
_refine_ls_number_parameters 227
_refine_ls_number_reflns 2757
_refine_ls_number_restraints 10
_refine_ls_restrained_S_all 1.060
_refine_ls_R_factor_all 0.1093
_refine_ls_R_factor_gt 0.0747
_refine_ls_shift/su_max 0.000
_refine_ls_shift/su_mean 0.000
_refine_ls_structure_factor_coef Fsqd
_refine_ls_weighting_details 'calc w=1/[\s^2^(Fo^2^)+(0.1610P)^2^+0.9773P] where P=(Fo^2^+2Fc^2^)/3'
_refine_ls_weighting_scheme calc
_refine_ls_wR_factor_gt 0.2163
_refine_ls_wR_factor_ref 0.2646
_reflns_number_gt 1724
_reflns_number_total 2757
_reflns_threshold_expression >2sigma(I)
_cod_data_source_file b200152g.txt
_cod_data_source_block 3(2).(C6Me6)
_cod_depositor_comments
;
The following automatic conversions were performed:

'_symmetry_cell_setting' value 'Hexagonal' changed to 'hexagonal'
according to
/usr/data/users/saulius/automatic-downloads/retrospective/RSC/lib/dictionaries/cif_core.dic
dictionary named 'cif_core.dic' version 2.4.2 from 2011-04-26.

Automatic conversion script
Id: cif_fix_values 2281 2013-09-26 08:29:07Z andrius 

The following automatic conversions were performed:

'_exptl_crystal_density_meas' value 'not measured' was changed to '?'
- the value is perceived as not measured.

Automatic conversion script
Id: cif_fix_values 3008 2015-01-20 13:52:24Z robertas 
;
_cod_original_sg_symbol_H-M P63/m
_cod_database_code 7114537

loop_
_symmetry_equiv_pos_as_xyz
'x, y, z'
'-y, x-y, z'
'-x+y, -x, z'
'-x, -y, z+1/2'
'y, -x+y, z+1/2'
'x-y, x, z+1/2'
'-x, -y, -z'
'y, -x+y, -z'
'x-y, x, -z'
'x, y, -z-1/2'
'-y, x-y, -z-1/2'
'-x+y, -x, -z-1/2'

loop_
_atom_site_label
_atom_site_type_symbol
_atom_site_fract_x
_atom_site_fract_y
_atom_site_fract_z
_atom_site_U_iso_or_equiv
_atom_site_adp_type
_atom_site_occupancy
_atom_site_symmetry_multiplicity
_atom_site_calc_flag
_atom_site_refinement_flags
O1 O 0.12711(19) 0.5370(2) 0.2500 0.0707(9) Uani 1 2 d S
O2 O -0.0957(2) 0.04658(17) 0.29710(11) 0.0871(8) Uani 1 1 d .
N1 N 0.2631(2) 0.7047(2) 0.2500 0.0552(8) Uani 1 2 d S
N2 N -0.0732(2) 0.0934(3) 0.2500 0.0577(8) Uani 1 2 d S
C1 C 0.2336(3) 0.6008(3) 0.2500 0.0524(9) Uani 1 2 d S
C2 C 0.0841(3) 0.4262(3) 0.2500 0.0593(10) Uani 1 2 d S
C3 C 0.0609(3) 0.3731(3) 0.30242(16) 0.0887(12) Uani 1 1 d .
H3A H 0.0791 0.4107 0.3379 0.106 Uiso 1 1 calc R
C4 C 0.0099(3) 0.2623(2) 0.30255(15) 0.0833(11) Uani 1 1 d .
H4A H -0.0062 0.2247 0.3380 0.100 Uiso 1 1 calc R
C5 C -0.0159(3) 0.2097(3) 0.2500 0.0510(9) Uani 1 2 d S
O3 O 0.07352(13) 0.20577(13) 0.57112(8) 0.0549(6) Uani 1 1 d .
O4 O -0.1825(3) 0.4337(3) 0.5053(3) 0.1608(19) Uani 1 1 d .
O5 O -0.1963(3) 0.4302(3) 0.6016(2) 0.1523(18) Uani 1 1 d .
N3 N 0.10801(15) 0.07172(15) 0.57267(9) 0.0458(6) Uani 1 1 d .
N4 N -0.1668(3) 0.4092(3) 0.5553(3) 0.1117(14) Uani 1 1 d .
C6 C 0.03257(18) 0.09974(18) 0.57268(10) 0.0433(6) Uani 1 1 d .
C7 C 0.0048(2) 0.24798(19) 0.56629(12) 0.0535(7) Uani 1 1 d .
C8 C 0.0014(3) 0.2910(2) 0.51322(15) 0.0708(9) Uani 1 1 d .
H8A H 0.0377 0.2859 0.4805 0.085 Uiso 1 1 calc R
C9 C -0.0574(3) 0.3428(3) 0.5093(2) 0.0874(11) Uani 1 1 d .
H9A H -0.0621 0.3723 0.4736 0.105 Uiso 1 1 calc R
C10 C -0.1086(2) 0.3498(2) 0.5586(2) 0.0761(10) Uani 1 1 d .
C11 C -0.1066(3) 0.3055(3) 0.61081(19) 0.0859(11) Uani 1 1 d .
H11A H -0.1429 0.3107 0.6435 0.103 Uiso 1 1 calc R
C12 C -0.0496(3) 0.2522(3) 0.61497(15) 0.0748(9) Uani 1 1 d .
H12A H -0.0483 0.2197 0.6502 0.090 Uiso 1 1 calc R
C13 C 0.8323(12) 0.4545(10) 0.2500 0.099(5) Uani 0.33 2 d SPD
C14 C 0.8063(10) 0.3982(9) 0.3034(5) 0.143(6) Uani 0.33 1 d PD
C15 C 0.7554(11) 0.2857(9) 0.3017(6) 0.139(6) Uani 0.33 1 d PD
C16 C 0.7248(14) 0.2231(15) 0.2500 0.115(7) Uani 0.33 2 d SPD
C17 C 0.8923(11) 0.5730(10) 0.2500 0.167(5) Uani 0.67 2 d SPD
C18 C 0.830(2) 0.458(2) 0.3608(9) 0.227(16) Uani 0.33 1 d PD
C19 C 0.724(2) 0.220(2) 0.3571(11) 0.216(14) Uani 0.33 1 d PD

loop_
_atom_site_aniso_label
_atom_site_aniso_U_11
_atom_site_aniso_U_22
_atom_site_aniso_U_33
_atom_site_aniso_U_23
_atom_site_aniso_U_13
_atom_site_aniso_U_12
O1 0.0386(14) 0.0415(14) 0.129(3) 0.000 0.000 0.0177(11)
O2 0.1035(18) 0.0565(13) 0.0825(16) 0.0122(11) 0.0061(13) 0.0258(12)
N1 0.0405(16) 0.0427(16) 0.084(2) 0.000 0.000 0.0224(13)
N2 0.0507(18) 0.0492(18) 0.069(2) 0.000 0.000 0.0214(14)
C1 0.0385(18) 0.0416(18) 0.074(2) 0.000 0.000 0.0181(15)
C2 0.0380(18) 0.0413(19) 0.094(3) 0.000 0.000 0.0161(16)
C3 0.113(3) 0.0542(18) 0.079(2) -0.0145(15) -0.0179(19) 0.0263(18)
C4 0.110(3) 0.0534(17) 0.0649(19) 0.0000(14) -0.0108(17) 0.0246(17)
C5 0.0408(18) 0.0399(18) 0.067(2) 0.000 0.000 0.0161(14)
O3 0.0441(10) 0.0390(9) 0.0814(13) -0.0033(8) -0.0002(8) 0.0208(8)
O4 0.118(3) 0.115(3) 0.284(6) 0.029(3) -0.023(3) 0.084(2)
O5 0.109(2) 0.123(3) 0.266(5) -0.090(3) -0.049(3) 0.089(2)
N3 0.0411(11) 0.0412(11) 0.0537(12) -0.0006(8) -0.0006(8) 0.0196(9)
N4 0.0589(18) 0.0546(17) 0.224(5) -0.025(2) -0.024(2) 0.0305(15)
C6 0.0427(13) 0.0402(12) 0.0466(13) -0.0013(9) -0.0003(9) 0.0204(11)
C7 0.0429(13) 0.0369(12) 0.0810(18) -0.0069(11) -0.0019(12) 0.0201(10)
C8 0.077(2) 0.0652(18) 0.081(2) 0.0014(15) 0.0029(15) 0.0434(16)
C9 0.087(2) 0.068(2) 0.119(3) 0.0103(19) -0.011(2) 0.0481(19)
C10 0.0458(16) 0.0432(15) 0.143(3) -0.0162(17) -0.0117(17) 0.0248(13)
C11 0.068(2) 0.081(2) 0.123(3) -0.017(2) 0.0053(19) 0.0474(18)
C12 0.0707(19) 0.082(2) 0.084(2) -0.0014(16) 0.0074(16) 0.0474(17)
C13 0.098(12) 0.073(10) 0.135(16) 0.000 0.000 0.049(10)
C14 0.145(14) 0.119(12) 0.153(15) 0.006(11) -0.054(12) 0.057(11)
C15 0.124(11) 0.079(9) 0.172(16) 0.025(9) -0.049(11) 0.019(8)
C16 0.065(10) 0.090(13) 0.18(2) 0.000 0.000 0.028(10)
C17 0.132(11) 0.155(12) 0.210(15) 0.000 0.000 0.068(10)
C18 0.29(4) 0.141(18) 0.20(2) -0.074(16) -0.16(3) 0.07(2)
C19 0.24(3) 0.149(18) 0.28(3) 0.14(2) 0.06(2) 0.12(2)

loop_
_atom_type_symbol
_atom_type_description
_atom_type_scat_dispersion_real
_atom_type_scat_dispersion_imag
_atom_type_scat_source
C C 0.0033 0.0016 'International Tables Vol C Tables 4.2.6.8 and 6.1.1.4'
H H 0.0000 0.0000 'International Tables Vol C Tables 4.2.6.8 and 6.1.1.4'
N N 0.0061 0.0033 'International Tables Vol C Tables 4.2.6.8 and 6.1.1.4'
O O 0.0106 0.0060 'International Tables Vol C Tables 4.2.6.8 and 6.1.1.4'

loop_
_geom_angle_atom_site_label_1
_geom_angle_atom_site_label_2
_geom_angle_atom_site_label_3
_geom_angle
_geom_angle_site_symmetry_1
_geom_angle_site_symmetry_3
C1 O1 C2 119.1(3) . .
C1 N1 C1 112.1(3) 3_565 .
O2 N2 O2 122.4(3) 10_556 .
O2 N2 C5 118.81(17) 10_556 .
O2 N2 C5 118.81(17) . .
N1 C1 N1 127.9(3) 2_665 .
N1 C1 O1 119.6(3) 2_665 .
N1 C1 O1 112.5(3) . .
C3 C2 C3 121.3(4) 10_556 .
C3 C2 O1 119.29(19) 10_556 .
C3 C2 O1 119.29(19) . .
C2 C3 C4 119.5(3) . .
C5 C4 C3 118.8(3) . .
C4 C5 C4 122.0(4) 10_556 .
C4 C5 N2 118.98(18) 10_556 .
C4 C5 N2 118.98(18) . .
C6 O3 C7 119.65(18) . .
C6 N3 C6 112.3(2) 3 .
O5 N4 O4 125.0(4) . .
O5 N4 C10 118.2(5) . .
O4 N4 C10 116.8(5) . .
N3 C6 O3 119.6(2) 2 .
N3 C6 N3 127.7(2) 2 .
O3 C6 N3 112.65(19) . .
C8 C7 C12 122.3(3) . .
C8 C7 O3 117.4(2) . .
C12 C7 O3 120.1(2) . .
C7 C8 C9 118.2(3) . .
C10 C9 C8 119.2(3) . .
C11 C10 C9 122.4(3) . .
C11 C10 N4 118.3(4) . .
C9 C10 N4 119.3(4) . .
C10 C11 C12 118.9(3) . .
C7 C12 C11 118.9(3) . .
C16 C13 C14 104.6(10) 2_655 10_556
C16 C13 C14 104.6(10) 2_655 .
C14 C13 C14 119.4(15) 10_556 .
C16 C13 C17 63.1(11) 2_655 .
C14 C13 C17 120.3(7) 10_556 .
C14 C13 C17 120.3(7) . .
C13 C14 C15 118.7(12) . .
C13 C14 C18 119.8(15) . .
C15 C14 C18 121.5(14) . .
C16 C15 C14 125.4(14) . .
C16 C15 C19 113.0(16) . .
C14 C15 C19 121.6(14) . .
C13 C16 C15 107.1(11) 3_665 .
C13 C16 C15 107.1(11) 3_665 10_556
C15 C16 C15 112.3(17) . 10_556
C13 C16 C17 65.1(10) 3_665 3_665
C15 C16 C17 123.6(8) . 3_665
C15 C16 C17 123.6(8) 10_556 3_665
C16 C17 C13 51.8(10) 2_655 .
C19 C18 C14 103.2(18) 2_655 .
C18 C19 C15 109(2) 3_665 .

loop_
_geom_bond_atom_site_label_1
_geom_bond_atom_site_label_2
_geom_bond_distance
_geom_bond_site_symmetry_2
O1 C1 1.340(4) .
O1 C2 1.398(4) .
O2 N2 1.214(3) .
N1 C1 1.309(4) 3_565
N1 C1 1.340(4) .
N2 O2 1.214(3) 10_556
N2 C5 1.456(5) .
C1 N1 1.309(4) 2_665
C2 C3 1.359(4) 10_556
C2 C3 1.359(4) .
C3 C4 1.387(4) .
C4 C5 1.357(4) .
C5 C4 1.357(4) 10_556
O3 C6 1.338(3) .
O3 C7 1.405(3) .
O4 N4 1.239(6) .
O5 N4 1.223(6) .
N3 C6 1.315(3) 3
N3 C6 1.339(3) .
N4 C10 1.473(4) .
C6 N3 1.315(3) 2
C7 C8 1.363(4) .
C7 C12 1.371(4) .
C8 C9 1.387(4) .
C9 C10 1.368(5) .
C10 C11 1.350(5) .
C11 C12 1.383(4) .
C13 C16 1.28(2) 2_655
C13 C14 1.397(9) 10_556
C13 C14 1.397(9) .
C13 C17 1.482(9) .
C14 C15 1.411(9) .
C14 C18 1.499(10) .
C15 C16 1.405(9) .
C15 C19 1.495(10) .
C16 C13 1.28(2) 3_665
C16 C15 1.405(9) 10_556
C16 C17 1.46(2) 3_665
C17 C16 1.46(2) 2_655
C18 C19 1.21(3) 2_655
C19 C18 1.21(3) 3_665
